data_1539766
loop_
_publ_author_name
'Derkach, V.A.'
'Kotur, B.Ya.'

_publ_section_title
;
 The crystal structure of Sc2 Ni2 Sn
;
_journal_name_full
;
Inorganic Materials (USSR) (see: Izv.Akad.Nauk, Neorg.Mater.)
;
_journal_page_first 928
_journal_page_last 929
_journal_volume 30
_journal_year 1994
_chemical_formula_sum 'Ni2 Sc2 Sn'
_space_group_IT_number 127
_symmetry_space_group_name_Hall '-P 4 2ab'
_symmetry_space_group_name_H-M 'P 4/m b m'
_cell_angle_alpha 90
_cell_angle_beta 90
_cell_angle_gamma 90
_cell_formula_units_Z 2
_cell_length_a 7.0928
_cell_length_b 7.0928
_cell_length_c 3.38
_cell_volume 170.040
_citation_journal_id_ASTM INOMAF
_cod_data_source_file Derkach_INOMAF_1994_1105.cif
_cod_data_source_block Ni2Sc2Sn1
_cod_original_cell_volume 170.0404
_cod_original_formula_sum 'Ni2 Sc2 Sn1'
_cod_database_code 1539766

loop_
_symmetry_equiv_pos_as_xyz
x,y,z
-y,x,z
-x,-y,z
y,-x,z
x+1/2,-y+1/2,-z
y+1/2,x+1/2,-z
-x+1/2,y+1/2,-z
-y+1/2,-x+1/2,-z
-x,-y,-z
y,-x,-z
x,y,-z
-y,x,-z
-x-1/2,y-1/2,z
-y-1/2,-x-1/2,z
x-1/2,-y-1/2,z
y-1/2,x-1/2,z

loop_
_atom_site_label
_atom_site_type_symbol
_atom_site_fract_x
_atom_site_fract_y
_atom_site_fract_z
_atom_site_occupancy
_atom_site_U_iso_or_equiv
Sc1 Sc 0.1651 0.6651 0.5 1 0.0
Sn1 Sn 0 0 0 1 0.0
Ni1 Ni 0.3766 0.8766 0 1 0.0
